data_4027611
loop_
_publ_author_name
'Jennifer R. Mazzone'
'Charles K. Zercher'

_publ_contact_author_address
;Department of Chemistry
23 Academic Way
University of New Hampshire
Durham, NH 03824
;
_publ_contact_author_email chuck.zercher@unh.edu
_publ_contact_author_name 'Charles K. Zercher'
_publ_section_title
;
 Syntheses of Papyracillic Acids: Application of the Tandem Chain
 Extension-Acylation Reaction
;
_journal_name_full 'Journal of Organic Chemistry'
_journal_page_first 9171
_journal_page_last 9178
_journal_paper_doi 10.1021/jo3017617
_journal_volume 77
_journal_year 2012
_chemical_formula_moiety 'C15 H20 O7'
_chemical_formula_sum 'C15 H20 O7'
_chemical_formula_weight 312.31
_chemical_name_systematic ?
_space_group_IT_number 15
_symmetry_cell_setting monoclinic
_symmetry_space_group_name_Hall '-C 2yc'
_symmetry_space_group_name_H-M 'C 1 2/c 1'
_atom_sites_solution_hydrogens geom
_atom_sites_solution_primary direct
_atom_sites_solution_secondary difmap
_audit_creation_method SHELXL-97
_cell_angle_alpha 90.00
_cell_angle_beta 94.085(4)
_cell_angle_gamma 90.00
_cell_formula_units_Z 8
_cell_length_a 9.2917(10)
_cell_length_b 18.442(2)
_cell_length_c 19.455(2)
_cell_measurement_reflns_used 7724
_cell_measurement_temperature 300(2)
_cell_measurement_theta_max 24.11305
_cell_measurement_theta_min 2.2086
_cell_volume 3325.3(6)
_computing_cell_refinement 'APEX2 (Bruker, 2011); SAINT (Bruker, 2009)'
_computing_data_collection 'GIS (Bruker)'
_computing_data_reduction
;
SAINT (Bruker, 2009); XPREP (Sheldrick,
 2008).
;
_computing_molecular_graphics 'APEX2 (Bruker, 2011)'
_computing_publication_material 'APEX2 (Bruker, 2011)'
_computing_structure_refinement 'SHELXL-97 (Sheldrick, 2008)'
_computing_structure_solution 'SHELXS-97 (Sheldrick, 2008)'
_diffrn_ambient_temperature 300(2)
_diffrn_measured_fraction_theta_full 0.991
_diffrn_measured_fraction_theta_max 0.991
_diffrn_measurement_device_type 'Bruker SMART X2S benchtop diffractometer'
_diffrn_measurement_method '\w scans'
_diffrn_radiation_monochromator 'doubly curved silicon crystal'
_diffrn_radiation_source 'XOS X-beam microfocus source'
_diffrn_radiation_type MoK\a
_diffrn_radiation_wavelength 0.71073
_diffrn_reflns_av_R_equivalents 0.0302
_diffrn_reflns_av_sigmaI/netI 0.0165
_diffrn_reflns_limit_h_max 11
_diffrn_reflns_limit_h_min -11
_diffrn_reflns_limit_k_max 19
_diffrn_reflns_limit_k_min -22
_diffrn_reflns_limit_l_max 23
_diffrn_reflns_limit_l_min -23
_diffrn_reflns_number 18652
_diffrn_reflns_theta_full 25.15
_diffrn_reflns_theta_max 25.15
_diffrn_reflns_theta_min 3.05
_exptl_absorpt_coefficient_mu 0.099
_exptl_absorpt_correction_T_max 0.9805
_exptl_absorpt_correction_T_min 0.9430
_exptl_absorpt_correction_type multi-scan
_exptl_absorpt_process_details
;
Sheldrick, G. M. (2008) SADABS. University of G\"ottingen, Germany.
;
_exptl_crystal_colour colourless
_exptl_crystal_density_diffrn 1.248
_exptl_crystal_description plate
_exptl_crystal_F_000 1328
_exptl_crystal_size_max 0.60
_exptl_crystal_size_mid 0.40
_exptl_crystal_size_min 0.20
_refine_diff_density_max 0.402
_refine_diff_density_min -0.319
_refine_diff_density_rms 0.042
_refine_ls_extinction_method none
_refine_ls_goodness_of_fit_ref 0.986
_refine_ls_hydrogen_treatment constr
_refine_ls_matrix_type full
_refine_ls_number_parameters 203
_refine_ls_number_reflns 2951
_refine_ls_number_restraints 0
_refine_ls_restrained_S_all 0.986
_refine_ls_R_factor_all 0.0625
_refine_ls_R_factor_gt 0.0495
_refine_ls_shift/su_max 0.004
_refine_ls_shift/su_mean 0.000
_refine_ls_structure_factor_coef Fsqd
_refine_ls_weighting_details 'calc w=1/[\s^2^(Fo^2^)+(0.0827P)^2^+2.4652P] where P=(Fo^2^+2Fc^2^)/3'
_refine_ls_weighting_scheme calc
_refine_ls_wR_factor_gt 0.1361
_refine_ls_wR_factor_ref 0.1502
_reflns_number_gt 2354
_reflns_number_total 2951
_reflns_threshold_expression >2sigma(I)
_cod_data_source_file jo3017617_si_002_1.cif
_cod_data_source_block Allyl_Ester_20
_cod_original_cell_volume 3325.4(7)
_cod_original_sg_symbol_H-M 'C 2/c'
_cod_database_code 4027611

loop_
_symmetry_equiv_pos_as_xyz
'x, y, z'
'-x, y, -z+1/2'
'x+1/2, y+1/2, z'
'-x+1/2, y+1/2, -z+1/2'
'-x, -y, -z'
'x, -y, z-1/2'
'-x+1/2, -y+1/2, -z'
'x+1/2, -y+1/2, z-1/2'

loop_
_atom_site_label
_atom_site_type_symbol
_atom_site_fract_x
_atom_site_fract_y
_atom_site_fract_z
_atom_site_U_iso_or_equiv
_atom_site_adp_type
_atom_site_occupancy
_atom_site_symmetry_multiplicity
_atom_site_calc_flag
_atom_site_refinement_flags
C1 C 0.7698(7) 0.1927(4) 0.7565(3) 0.189(3) Uani 1 1 d .
H1A H 0.7860 0.2409 0.7690 0.226 Uiso 1 1 calc R
H1B H 0.8083 0.1557 0.7845 0.226 Uiso 1 1 calc R
C2 C 0.7009(6) 0.1787(3) 0.70526(18) 0.1542(19) Uani 1 1 d .
H2 H 0.6934 0.1288 0.6992 0.185 Uiso 1 1 calc R
C3 C 0.6266(3) 0.21561(19) 0.65070(13) 0.0913(9) Uani 1 1 d .
H3A H 0.6411 0.2674 0.6564 0.110 Uiso 1 1 calc R
H3B H 0.5240 0.2059 0.6511 0.110 Uiso 1 1 calc R
C4 C 0.57994(19) 0.16798(10) 0.53742(10) 0.0478(5) Uani 1 1 d .
C5 C 0.65132(17) 0.14269(10) 0.47484(9) 0.0434(4) Uani 1 1 d .
H5 H 0.7027 0.1836 0.4557 0.052 Uiso 1 1 calc R
C6 C 0.54852(19) 0.11011(11) 0.41826(10) 0.0504(5) Uani 1 1 d .
H6 H 0.4818 0.0775 0.4400 0.060 Uiso 1 1 calc R
C7 C 0.6506(2) 0.06427(12) 0.37886(10) 0.0542(5) Uani 1 1 d .
C8 C 0.4599(3) 0.16519(15) 0.37513(13) 0.0741(7) Uani 1 1 d .
H8A H 0.5232 0.1998 0.3562 0.111 Uiso 1 1 calc R
H8B H 0.3952 0.1898 0.4036 0.111 Uiso 1 1 calc R
H8C H 0.4052 0.1407 0.3384 0.111 Uiso 1 1 calc R
C9 C 0.5833(3) -0.00239(16) 0.34456(14) 0.0827(7) Uani 1 1 d .
H9A H 0.5080 0.0120 0.3110 0.124 Uiso 1 1 calc R
H9B H 0.5435 -0.0326 0.3787 0.124 Uiso 1 1 calc R
H9C H 0.6556 -0.0289 0.3223 0.124 Uiso 1 1 calc R
C10 C 0.8346(3) 0.08225(18) 0.29919(14) 0.0911(9) Uani 1 1 d .
H10A H 0.9112 0.0695 0.3328 0.137 Uiso 1 1 calc R
H10B H 0.8685 0.1181 0.2685 0.137 Uiso 1 1 calc R
H10C H 0.8041 0.0399 0.2734 0.137 Uiso 1 1 calc R
C11 C 0.75801(19) 0.08050(10) 0.49042(9) 0.0453(4) Uani 1 1 d .
C12 C 0.8204(3) 0.02508(14) 0.59364(12) 0.0684(6) Uani 1 1 d .
C13 C 0.9450(2) 0.06475(13) 0.57495(11) 0.0651(6) Uani 1 1 d .
H13 H 1.0342 0.0663 0.5998 0.078 Uiso 1 1 calc R
C14 C 0.91043(19) 0.09856(11) 0.51624(10) 0.0514(5) Uani 1 1 d .
C15 C 1.1320(2) 0.15363(16) 0.49857(18) 0.0877(9) Uani 1 1 d .
H15A H 1.1390 0.1748 0.5438 0.132 Uiso 1 1 calc R
H15B H 1.1744 0.1858 0.4669 0.132 Uiso 1 1 calc R
H15C H 1.1823 0.1081 0.4997 0.132 Uiso 1 1 calc R
O1 O 0.67783(15) 0.19253(9) 0.58505(7) 0.0645(4) Uani 1 1 d .
O2 O 0.45342(15) 0.16680(10) 0.54438(9) 0.0730(5) Uani 1 1 d .
O3 O 0.71567(16) 0.11084(9) 0.33336(7) 0.0671(4) Uani 1 1 d .
O4 O 0.75851(14) 0.03944(8) 0.43032(7) 0.0569(4) Uani 1 1 d .
O5 O 0.70938(14) 0.03533(8) 0.54402(7) 0.0562(4) Uani 1 1 d .
O6 O 0.8018(2) -0.01210(13) 0.64253(10) 0.1092(7) Uani 1 1 d .
O7 O 0.98127(14) 0.14179(9) 0.47643(8) 0.0680(4) Uani 1 1 d .

loop_
_atom_site_aniso_label
_atom_site_aniso_U_11
_atom_site_aniso_U_22
_atom_site_aniso_U_33
_atom_site_aniso_U_23
_atom_site_aniso_U_13
_atom_site_aniso_U_12
C1 0.243(7) 0.214(6) 0.100(3) -0.004(3) -0.049(4) -0.023(5)
C2 0.212(5) 0.189(5) 0.062(2) -0.006(3) 0.015(3) 0.016(4)
C3 0.0896(18) 0.124(2) 0.0618(15) -0.0337(16) 0.0161(13) -0.0142(17)
C4 0.0398(10) 0.0502(10) 0.0536(11) 0.0016(8) 0.0042(8) -0.0032(8)
C5 0.0334(8) 0.0498(10) 0.0469(9) 0.0035(8) 0.0025(7) -0.0038(7)
C6 0.0363(9) 0.0649(12) 0.0490(10) 0.0027(9) -0.0031(8) -0.0031(8)
C7 0.0503(11) 0.0655(12) 0.0457(10) -0.0018(9) -0.0034(8) -0.0010(9)
C8 0.0564(13) 0.0971(18) 0.0667(14) 0.0087(13) -0.0087(11) 0.0177(12)
C9 0.0857(17) 0.0872(17) 0.0734(15) -0.0256(14) -0.0067(13) -0.0104(14)
C10 0.0942(19) 0.110(2) 0.0734(16) -0.0051(15) 0.0361(15) 0.0144(17)
C11 0.0396(9) 0.0509(10) 0.0453(10) 0.0017(8) 0.0011(7) -0.0001(8)
C12 0.0654(14) 0.0788(15) 0.0599(13) 0.0148(12) -0.0041(11) 0.0094(11)
C13 0.0493(11) 0.0795(15) 0.0639(13) 0.0025(11) -0.0145(10) 0.0095(10)
C14 0.0366(9) 0.0598(11) 0.0577(11) -0.0040(9) 0.0019(8) 0.0027(8)
C15 0.0344(11) 0.0886(18) 0.140(3) -0.0057(17) 0.0040(13) -0.0078(11)
O1 0.0514(8) 0.0874(11) 0.0552(8) -0.0171(7) 0.0070(7) -0.0078(7)
O2 0.0413(8) 0.1000(12) 0.0792(10) -0.0169(9) 0.0152(7) -0.0042(7)
O3 0.0673(9) 0.0793(10) 0.0565(9) 0.0053(7) 0.0165(7) 0.0087(8)
O4 0.0554(8) 0.0613(8) 0.0526(8) -0.0089(6) -0.0055(6) 0.0115(6)
O5 0.0507(8) 0.0599(8) 0.0574(8) 0.0136(6) -0.0002(6) -0.0031(6)
O6 0.1052(15) 0.1358(18) 0.0850(13) 0.0590(13) -0.0039(11) 0.0062(13)
O7 0.0355(7) 0.0841(11) 0.0846(11) 0.0096(8) 0.0058(7) -0.0055(7)

loop_
_atom_type_symbol
_atom_type_description
_atom_type_scat_dispersion_real
_atom_type_scat_dispersion_imag
_atom_type_scat_source
C C 0.0033 0.0016 'International Tables Vol C Tables 4.2.6.8 and 6.1.1.4'
H H 0.0000 0.0000 'International Tables Vol C Tables 4.2.6.8 and 6.1.1.4'
O O 0.0106 0.0060 'International Tables Vol C Tables 4.2.6.8 and 6.1.1.4'

loop_
_geom_angle_atom_site_label_1
_geom_angle_atom_site_label_2
_geom_angle_atom_site_label_3
_geom_angle
C2 C1 H1A 120.0
C2 C1 H1B 120.0
H1A C1 H1B 120.0
C1 C2 C3 138.2(6)
C1 C2 H2 110.9
C3 C2 H2 110.9
C2 C3 O1 110.4(3)
C2 C3 H3A 109.6
O1 C3 H3A 109.6
C2 C3 H3B 109.6
O1 C3 H3B 109.6
H3A C3 H3B 108.1
O2 C4 O1 123.87(18)
O2 C4 C5 125.60(18)
O1 C4 C5 110.53(15)
C4 C5 C6 114.62(14)
C4 C5 C11 112.90(15)
C6 C5 C11 102.16(15)
C4 C5 H5 109.0
C6 C5 H5 109.0
C11 C5 H5 109.0
C7 C6 C5 101.64(14)
C7 C6 C8 115.23(17)
C5 C6 C8 114.88(18)
C7 C6 H6 108.2
C5 C6 H6 108.2
C8 C6 H6 108.2
O3 C7 O4 108.86(15)
O3 C7 C6 106.91(17)
O4 C7 C6 104.77(14)
O3 C7 C9 113.76(18)
O4 C7 C9 107.09(19)
C6 C7 C9 114.96(18)
C6 C8 H8A 109.5
C6 C8 H8B 109.5
H8A C8 H8B 109.5
C6 C8 H8C 109.5
H8A C8 H8C 109.5
H8B C8 H8C 109.5
C7 C9 H9A 109.5
C7 C9 H9B 109.5
H9A C9 H9B 109.5
C7 C9 H9C 109.5
H9A C9 H9C 109.5
H9B C9 H9C 109.5
O3 C10 H10A 109.5
O3 C10 H10B 109.5
H10A C10 H10B 109.5
O3 C10 H10C 109.5
H10A C10 H10C 109.5
H10B C10 H10C 109.5
O4 C11 O5 108.35(15)
O4 C11 C14 109.93(14)
O5 C11 C14 102.92(14)
O4 C11 C5 106.36(14)
O5 C11 C5 110.25(14)
C14 C11 C5 118.71(16)
O6 C12 O5 119.6(2)
O6 C12 C13 131.2(2)
O5 C12 C13 109.26(18)
C14 C13 C12 107.95(19)
C14 C13 H13 126.0
C12 C13 H13 126.0
O7 C14 C13 133.79(19)
O7 C14 C11 115.74(17)
C13 C14 C11 110.45(18)
O7 C15 H15A 109.5
O7 C15 H15B 109.5
H15A C15 H15B 109.5
O7 C15 H15C 109.5
H15A C15 H15C 109.5
H15B C15 H15C 109.5
C4 O1 C3 117.35(17)
C7 O3 C10 116.76(19)
C11 O4 C7 111.51(14)
C12 O5 C11 109.34(15)
C14 O7 C15 115.32(19)

loop_
_geom_bond_atom_site_label_1
_geom_bond_atom_site_label_2
_geom_bond_distance
C1 C2 1.174(6)
C1 H1A 0.9300
C1 H1B 0.9300
C2 C3 1.401(5)
C2 H2 0.9300
C3 O1 1.458(3)
C3 H3A 0.9700
C3 H3B 0.9700
C4 O2 1.193(2)
C4 O1 1.331(2)
C4 C5 1.502(3)
C5 C6 1.528(2)
C5 C11 1.532(3)
C5 H5 0.9800
C6 C7 1.518(3)
C6 C8 1.522(3)
C6 H6 0.9800
C7 O3 1.401(2)
C7 O4 1.441(2)
C7 C9 1.513(3)
C8 H8A 0.9600
C8 H8B 0.9600
C8 H8C 0.9600
C9 H9A 0.9600
C9 H9B 0.9600
C9 H9C 0.9600
C10 O3 1.431(3)
C10 H10A 0.9600
C10 H10B 0.9600
C10 H10C 0.9600
C11 O4 1.393(2)
C11 O5 1.433(2)
C11 C14 1.506(3)
C12 O6 1.195(3)
C12 O5 1.375(3)
C12 C13 1.438(3)
C13 C14 1.321(3)
C13 H13 0.9300
C14 O7 1.320(2)
C15 O7 1.452(3)
C15 H15A 0.9600
C15 H15B 0.9600
C15 H15C 0.9600
